data_4314608
loop_
_publ_author_name
'Hongxun Yang'
'Shuiying Gao'
'Jian L\"u'
'Bo Xu'
'Jingxiang Lin'
'Rong Cao'

_publ_section_title
;
 pH-Dependent Syntheses and Crystal Structures of a Series of
 Organic-Inorganic Hybrids Constructed from Keggin or Wells-Dawson
 Polyoxometalates and Silver Coordination Compounds
;
_journal_name_full 'Inorganic Chemistry'
_journal_page_first 736
_journal_page_last 744
_journal_paper_doi 10.1021/ic902091p
_journal_volume 49
_journal_year 2010
_chemical_formula_sum 'C50 H50 Ag4 N10 O66 P2 W18'
_chemical_formula_weight 5649.72
_chemical_name_systematic
;
 ?
;
_space_group_IT_number 60
_symmetry_cell_setting orthorhombic
_symmetry_space_group_name_Hall '-P 2n 2ab'
_symmetry_space_group_name_H-M 'P b c n'
_atom_sites_solution_hydrogens geom
_atom_sites_solution_primary direct
_atom_sites_solution_secondary difmap
_audit_creation_method SHELXL-97
_cell_angle_alpha 90.00
_cell_angle_beta 90.00
_cell_angle_gamma 90.00
_cell_formula_units_Z 4
_cell_length_a 24.789(5)
_cell_length_b 22.241(5)
_cell_length_c 17.334(4)
_cell_measurement_temperature 293(2)
_cell_measurement_theta_max 27.4758
_cell_measurement_theta_min 3.0696
_cell_volume 9557(4)
_computing_cell_refinement 'CrystalClear (Rigaku Inc., 2007)'
_computing_data_collection 'CrystalClear (Rigaku Inc., 2007)'
_computing_data_reduction 'CrystalClear (Rigaku Inc., 2007)'
_computing_structure_refinement 'SHELXL-97 (Sheldrick, 1997)'
_diffrn_ambient_temperature 293(2)
_diffrn_detector_area_resol_mean 14.6306
_diffrn_measured_fraction_theta_full 0.999
_diffrn_measured_fraction_theta_max 0.999
_diffrn_measurement_device_type 'Mercury70 (2x2 bin mode)'
_diffrn_measurement_method CCD_Profile_fitting
_diffrn_radiation_monochromator graphite
_diffrn_radiation_source 'fine-focus sealed tube'
_diffrn_radiation_type MoK\a
_diffrn_radiation_wavelength 0.71073
_diffrn_reflns_av_R_equivalents 0.0873
_diffrn_reflns_av_sigmaI/netI 0.0475
_diffrn_reflns_limit_h_max 32
_diffrn_reflns_limit_h_min -32
_diffrn_reflns_limit_k_max 28
_diffrn_reflns_limit_k_min -28
_diffrn_reflns_limit_l_max 22
_diffrn_reflns_limit_l_min -22
_diffrn_reflns_number 71318
_diffrn_reflns_theta_full 27.49
_diffrn_reflns_theta_max 27.49
_diffrn_reflns_theta_min 2.18
_diffrn_standards_number 11871
_exptl_absorpt_coefficient_mu 22.502
_exptl_absorpt_correction_T_max 0.509
_exptl_absorpt_correction_T_min 0.064
_exptl_absorpt_correction_type multi-scan
_exptl_absorpt_process_details 'Semi-empirical from equivalents'
_exptl_crystal_colour yellow
_exptl_crystal_density_diffrn 3.927
_exptl_crystal_density_method 'not measured'
_exptl_crystal_description Prism
_exptl_crystal_F_000 9992
_exptl_crystal_size_max 0.19
_exptl_crystal_size_mid 0.11
_exptl_crystal_size_min 0.03
_refine_diff_density_max 4.342
_refine_diff_density_min -3.245
_refine_diff_density_rms 0.444
_refine_ls_extinction_expression Fc^*^=kFc[1+0.001xFc^2^\l^3^/sin(2\q)]^-1/4^
_refine_ls_extinction_method SHELXL
_refine_ls_goodness_of_fit_ref 1.113
_refine_ls_matrix_type full
_refine_ls_number_parameters 669
_refine_ls_number_reflns 10962
_refine_ls_number_restraints 3
_refine_ls_restrained_S_all 1.113
_refine_ls_R_factor_all 0.0649
_refine_ls_R_factor_gt 0.0549
_refine_ls_shift/su_max 0.098
_refine_ls_shift/su_mean 0.016
_refine_ls_structure_factor_coef Fsqd
_refine_ls_weighting_details 'calc w=1/[\s^2^(Fo^2^)+(0.0680P)^2^+98.4203P] where P=(Fo^2^+2Fc^2^)/3'
_refine_ls_weighting_scheme calc
_refine_ls_wR_factor_gt 0.1393
_refine_ls_wR_factor_ref 0.1466
_reflns_number_gt 9409
_reflns_number_total 10962
_reflns_threshold_expression >2sigma(I)
_cod_data_source_file ic902091p_si_002_2.cif
_cod_data_source_block 2
_cod_depositor_comments
;
The following automatic conversions were performed:

'_symmetry_cell_setting' value 'Orthorhombic' changed to
'orthorhombic' according to the built-in table from CIF Core
dictionary named 'cif_core.dic' version 2.4.1 from
2010-06-29.

'_exptl_absorpt_correction_type' value 'Multi-scan'
changed to 'multi-scan' according to the built-in table from CIF Core
dictionary named 'cif_core.dic' version 2.4.1 from 2010-06-29.

Automatic conversion script
Id: cif_fix_values 1646 2011-03-28 12:23:43Z adriana 
;
_cod_database_code 4314608

loop_
_symmetry_equiv_pos_as_xyz
'x, y, z'
'-x+1/2, -y+1/2, z+1/2'
'x+1/2, -y+1/2, -z'
'-x, y, -z+1/2'
'-x, -y, -z'
'x-1/2, y-1/2, -z-1/2'
'-x-1/2, y-1/2, z'
'x, -y, z-1/2'

loop_
_atom_site_label
_atom_site_type_symbol
_atom_site_fract_x
_atom_site_fract_y
_atom_site_fract_z
_atom_site_U_iso_or_equiv
_atom_site_adp_type
_atom_site_occupancy
_atom_site_symmetry_multiplicity
_atom_site_calc_flag
_atom_site_refinement_flags
_atom_site_disorder_assembly
_atom_site_disorder_group
W1 W -0.06057(2) 0.26721(2) -0.03603(3) 0.02146(13) Uani 1 1 d . . .
W2 W -0.073115(19) 0.08551(2) 0.13873(3) 0.01931(12) Uani 1 1 d . . .
W3 W 0.074991(19) 0.08528(2) 0.14443(3) 0.01882(12) Uani 1 1 d . . .
W4 W 0.141856(18) 0.21647(2) 0.14925(3) 0.01802(12) Uani 1 1 d . . .
W5 W 0.07523(2) 0.26405(2) -0.03192(3) 0.02191(13) Uani 1 1 d . . .
W6 W -0.138303(18) 0.21732(2) 0.13463(3) 0.01952(12) Uani 1 1 d . . .
W7 W 0.070027(19) 0.36072(2) 0.14230(3) 0.01926(12) Uani 1 1 d . . .
W8 W -0.065721(19) 0.36114(2) 0.14075(3) 0.01986(13) Uani 1 1 d . . .
W9 W 0.00478(2) 0.13293(2) -0.03289(3) 0.02199(13) Uani 1 1 d . . .
Ag1 Ag 0.29193(5) 0.22659(5) 0.04337(8) 0.0407(3) Uani 1 1 d . . .
Ag2 Ag 0.29605(5) 0.22330(5) 0.29833(9) 0.0477(3) Uani 1 1 d . . .
P1 P 0.00217(10) 0.22266(13) 0.13564(16) 0.0116(6) Uani 1 1 d . . .
C1 C -0.0389(9) 0.4707(9) -0.2140(12) 0.063(5) Uiso 1 1 d . . .
H1 H -0.0662 0.4922 -0.1897 0.075 Uiso 1 1 calc R . .
C2 C 0.0000 0.3107(9) -0.2500 0.026(4) Uani 1 2 d S . .
C3 C 0.2329(5) 0.3411(6) 0.0269(9) 0.037(3) Uani 1 1 d . . .
H3 H 0.2067 0.3124 0.0155 0.045 Uiso 1 1 calc R . .
C4 C 0.3173(6) 0.3634(7) 0.0653(9) 0.043(4) Uani 1 1 d . . .
H4 H 0.3512 0.3505 0.0812 0.052 Uiso 1 1 calc R . .
C5 C 0.0000 0.3760(11) -0.2500 0.041(6) Uani 1 2 d S . .
C6 C -0.0488(10) 0.2790(7) -0.2522(6) 0.047(5) Uani 1 1 d . . .
H6 H -0.0818 0.2988 -0.2548 0.056 Uiso 1 1 calc R . .
C7 C 0.2389(5) 0.5037(6) 0.2873(8) 0.029(3) Uani 1 1 d . . .
C8 C -0.0457(10) 0.2157(9) -0.2503(7) 0.063(7) Uani 1 1 d . . .
H8 H -0.0774 0.1934 -0.2493 0.076 Uiso 1 1 calc R . .
C9 C -0.0391(8) 0.4084(8) -0.2123(11) 0.057(5) Uani 1 1 d . . .
H9 H -0.0661 0.3883 -0.1853 0.068 Uiso 1 1 calc R . .
C10 C 0.2560(6) 0.0093(7) 0.0323(9) 0.040(3) Uani 1 1 d . . .
C11 C 0.3176(7) 0.0918(7) 0.0484(11) 0.053(5) Uani 1 1 d . . .
H11 H 0.3520 0.1056 0.0604 0.064 Uiso 1 1 calc R . .
C12 C 0.2166(6) 0.0521(6) 0.0136(9) 0.037(3) Uani 1 1 d . . .
H12 H 0.1815 0.0398 0.0032 0.044 Uiso 1 1 calc R . .
C13 C 0.1783(6) 0.5857(7) 0.3175(11) 0.052(5) Uani 1 1 d . . .
H13 H 0.1461 0.5983 0.3398 0.062 Uiso 1 1 calc R . .
C14 C 0.2297(6) 0.1127(6) 0.0107(9) 0.037(3) Uani 1 1 d . . .
H14 H 0.2038 0.1406 -0.0041 0.044 Uiso 1 1 calc R . .
C15 C 0.3052(6) 0.4226(7) 0.3117(10) 0.047(4) Uani 1 1 d . . .
H15 H 0.3309 0.4508 0.3263 0.057 Uiso 1 1 calc R . .
C16 C 0.2427(5) -0.0552(6) 0.0384(8) 0.030(3) Uani 1 1 d . . .
C17 C 0.2725(7) 0.5478(7) 0.2531(10) 0.050(5) Uani 1 1 d . . .
H17 H 0.3049 0.5369 0.2300 0.060 Uiso 1 1 calc R . .
C18 C 0.3074(6) 0.4248(7) 0.0608(9) 0.041(4) Uani 1 1 d . . .
H18 H 0.3345 0.4522 0.0729 0.049 Uiso 1 1 calc R . .
C19 C 0.2567(8) 0.6070(8) 0.2547(11) 0.061(6) Uani 1 1 d . . .
H19 H 0.2797 0.6353 0.2329 0.074 Uiso 1 1 calc R . .
C20 C 0.1909(7) 0.5241(7) 0.3190(10) 0.046(4) Uani 1 1 d . . .
H20 H 0.1671 0.4969 0.3414 0.055 Uiso 1 1 calc R . .
C21 C 0.2811(6) -0.0990(7) 0.0205(9) 0.041(4) Uani 1 1 d . . .
H21 H 0.3155 -0.0880 0.0045 0.049 Uiso 1 1 calc R . .
C22 C 0.3071(7) 0.0304(6) 0.0511(10) 0.044(4) Uani 1 1 d . . .
H22 H 0.3341 0.0036 0.0655 0.053 Uiso 1 1 calc R . .
C23 C 0.2189(6) 0.3965(8) 0.2637(10) 0.045(4) Uani 1 1 d . . .
H23 H 0.1841 0.4062 0.2480 0.054 Uiso 1 1 calc R . .
C24 C 0.2547(5) 0.4419(6) 0.2873(9) 0.033(3) Uani 1 1 d . . .
C25 C 0.3177(6) 0.3627(7) 0.3145(9) 0.043(4) Uani 1 1 d . . .
H25 H 0.3509 0.3514 0.3348 0.051 Uiso 1 1 calc R . .
C26 C 0.2358(7) 0.3373(7) 0.2641(10) 0.044(4) Uani 1 1 d . . .
H26 H 0.2121 0.3081 0.2458 0.053 Uiso 1 1 calc R . .
N1 N 0.2800(5) 0.3224(5) 0.0476(7) 0.034(3) Uani 1 1 d . . .
N2 N 0.2799(5) 0.1312(5) 0.0293(8) 0.039(3) Uani 1 1 d . . .
N3 N 0.2840(5) 0.3195(5) 0.2893(8) 0.035(3) Uani 1 1 d . . .
N4 N 0.2103(5) 0.6270(6) 0.2856(8) 0.040(3) Uani 1 1 d . . .
N5 N 0.0000 0.5006(12) 0.2500 0.060(6) Uiso 1 2 d S . .
H5 H 0.0000 0.4620 0.2500 0.072 Uiso 1 2 calc SR . .
N6 N 0.0000 0.1880(12) -0.2500 0.058(6) Uiso 1 2 d S . .
H6A H 0.0000 0.1493 -0.2500 0.069 Uiso 1 2 calc SR . .
O1 O 0.2098(3) 0.2282(4) 0.1389(5) 0.0259(19) Uani 1 1 d . . .
O2 O -0.2052(3) 0.2305(4) 0.1161(5) 0.028(2) Uani 1 1 d . . .
O3 O 0.1211(4) 0.2907(4) -0.0983(5) 0.033(2) Uani 1 1 d . . .
O4 O -0.1041(4) 0.2951(4) -0.1048(5) 0.032(2) Uani 1 1 d . . .
O5 O -0.1100(3) 0.2305(4) 0.0326(4) 0.0215(18) Uani 1 1 d . . .
O6 O 0.0013(3) 0.0710(4) 0.1602(5) 0.0224(18) Uani 1 1 d . . .
O7 O 0.0998(4) 0.0148(4) 0.1290(5) 0.0270(19) Uani 1 1 d . . .
O8 O -0.0852(3) 0.0885(4) 0.2471(4) 0.0232(19) Uani 1 1 d . . .
O9 O 0.0080(4) 0.2915(4) -0.0756(5) 0.027(2) Uani 1 1 d . . .
O10 O 0.1173(3) 0.2973(4) 0.1665(4) 0.0210(17) Uani 1 1 d . . .
O11 O -0.0482(3) 0.1052(4) 0.0356(5) 0.0238(18) Uani 1 1 d . . .
O12 O -0.1431(3) 0.2060(4) 0.2426(4) 0.0221(18) Uani 1 1 d . . .
O13 O 0.0030(3) 0.4008(4) 0.1272(5) 0.0213(18) Uani 1 1 d . . .
O14 O 0.0608(3) 0.1878(4) -0.0736(4) 0.0228(18) Uani 1 1 d . . .
O15 O 0.1128(3) 0.4198(4) 0.1274(5) 0.0275(19) Uani 1 1 d . . .
O16 O 0.0695(3) 0.3297(4) 0.0390(4) 0.0212(17) Uani 1 1 d . . .
O17 O 0.1208(3) 0.2298(4) 0.0428(5) 0.0200(17) Uani 1 1 d . . .
O18 O -0.0976(4) 0.0155(4) 0.1212(5) 0.0265(19) Uani 1 1 d . . .
O19 O -0.0468(3) 0.1892(4) -0.0776(4) 0.0239(18) Uani 1 1 d . . .
O20 O 0.0526(3) 0.1892(3) 0.1631(4) 0.0163(15) Uani 1 1 d . . .
O21 O -0.0586(3) 0.3303(4) 0.0356(5) 0.0226(18) Uani 1 1 d . . .
O22 O -0.1360(3) 0.1330(4) 0.1207(5) 0.0196(17) Uani 1 1 d . . .
O23 O -0.1077(3) 0.4194(4) 0.1197(5) 0.030(2) Uani 1 1 d . . .
O24 O -0.0489(3) 0.1899(4) 0.1586(4) 0.0220(18) Uani 1 1 d . . .
O25 O 0.0054(4) 0.0792(4) -0.1013(5) 0.029(2) Uani 1 1 d . . .
O26 O -0.1131(3) 0.2978(4) 0.1573(4) 0.0190(16) Uani 1 1 d . . .
O27 O 0.0016(3) 0.2884(4) 0.1611(5) 0.0159(16) Uani 1 1 d . . .
O28 O 0.0561(3) 0.1059(4) 0.0401(4) 0.0212(17) Uani 1 1 d . . .
O29 O 0.1396(3) 0.1319(4) 0.1335(5) 0.0198(17) Uani 1 1 d . . .
O30 O 0.0048(3) 0.2226(4) 0.0436(4) 0.0163(17) Uani 1 1 d . . .
O31 O 0.0601(3) 0.3729(4) 0.2518(4) 0.0212(18) Uani 1 1 d . . .
O1W O 0.0660(5) 0.0808(5) -0.2508(6) 0.043(3) Uani 1 1 d D . .
O2W O 0.4492(11) 0.0360(12) 0.0323(15) 0.118(10) Uiso 1 1 d . . .

loop_
_atom_site_aniso_label
_atom_site_aniso_U_11
_atom_site_aniso_U_22
_atom_site_aniso_U_33
_atom_site_aniso_U_23
_atom_site_aniso_U_13
_atom_site_aniso_U_12
W1 0.0208(2) 0.0310(3) 0.0126(2) 0.00135(18) -0.00189(17) 0.0037(2)
W2 0.0152(2) 0.0224(3) 0.0204(2) -0.00262(17) 0.00102(17) -0.00250(18)
W3 0.0151(2) 0.0207(3) 0.0207(2) -0.00050(17) 0.00255(16) 0.00254(18)
W4 0.0119(2) 0.0238(3) 0.0184(2) 0.00053(17) 0.00290(16) 0.00034(18)
W5 0.0204(2) 0.0322(3) 0.0131(2) 0.00196(18) 0.00390(17) -0.0017(2)
W6 0.0124(2) 0.0280(3) 0.0182(2) 0.00021(18) -0.00143(16) 0.00109(18)
W7 0.0172(2) 0.0205(3) 0.0201(2) 0.00160(17) 0.00275(17) -0.00082(18)
W8 0.0178(2) 0.0224(3) 0.0193(2) 0.00053(17) -0.00005(17) 0.00402(19)
W9 0.0256(3) 0.0271(3) 0.0132(2) -0.00310(18) 0.00150(17) 0.00140(19)
Ag1 0.0376(6) 0.0238(5) 0.0609(7) 0.0007(5) 0.0233(6) -0.0002(5)
Ag2 0.0380(6) 0.0270(6) 0.0781(9) -0.0009(6) 0.0080(6) 0.0019(5)
P1 0.0104(13) 0.0156(15) 0.0089(13) -0.0004(10) 0.0027(9) 0.0010(10)
C2 0.033(10) 0.020(9) 0.024(9) 0.000 0.000(7) 0.000
C3 0.020(6) 0.026(7) 0.066(10) -0.012(7) 0.000(6) -0.012(6)
C4 0.034(8) 0.044(9) 0.052(9) 0.009(7) -0.007(7) 0.007(7)
C5 0.060(15) 0.038(13) 0.026(10) 0.000 0.021(9) 0.000
C6 0.095(15) 0.038(9) 0.007(6) 0.004(5) 0.003(6) 0.006(9)
C7 0.023(6) 0.027(7) 0.037(7) 0.012(6) 0.007(5) -0.007(5)
C8 0.105(18) 0.070(14) 0.015(7) -0.007(7) 0.004(8) -0.054(13)
C9 0.073(13) 0.040(10) 0.057(11) 0.011(8) 0.021(10) 0.000(9)
C10 0.037(8) 0.034(8) 0.050(9) 0.005(7) 0.007(7) 0.002(7)
C11 0.050(10) 0.020(8) 0.090(13) -0.007(8) 0.017(9) -0.002(7)
C12 0.031(7) 0.032(8) 0.049(9) 0.002(6) -0.001(6) 0.005(6)
C13 0.036(8) 0.030(8) 0.089(13) 0.004(8) 0.028(9) -0.010(7)
C14 0.047(8) 0.012(6) 0.052(9) -0.001(6) -0.002(7) 0.012(6)
C15 0.038(8) 0.030(8) 0.074(12) -0.014(8) 0.000(8) -0.008(7)
C16 0.028(7) 0.019(6) 0.044(8) -0.003(6) -0.003(6) -0.003(5)
C17 0.038(9) 0.020(8) 0.091(14) -0.004(7) 0.028(8) -0.011(7)
C18 0.028(7) 0.037(8) 0.059(10) -0.006(7) -0.014(7) -0.007(6)
C19 0.055(11) 0.029(9) 0.100(16) 0.012(8) 0.034(10) -0.006(9)
C20 0.043(9) 0.028(8) 0.068(11) 0.003(7) 0.017(8) -0.011(7)
C21 0.031(7) 0.038(8) 0.054(9) 0.004(7) 0.011(7) 0.000(7)
C22 0.048(9) 0.020(7) 0.065(10) 0.003(7) -0.015(8) -0.002(7)
C23 0.021(7) 0.049(10) 0.065(10) -0.017(8) -0.019(7) 0.006(7)
C24 0.022(6) 0.024(7) 0.053(9) -0.005(6) 0.003(6) -0.006(5)
C25 0.029(7) 0.042(9) 0.056(10) 0.009(7) 0.003(7) -0.006(7)
C26 0.033(8) 0.025(8) 0.073(11) 0.009(7) -0.011(8) -0.003(7)
N1 0.032(6) 0.025(6) 0.044(7) 0.001(5) 0.014(5) -0.003(5)
N2 0.034(7) 0.020(6) 0.062(8) -0.005(5) 0.013(6) -0.002(5)
N3 0.029(6) 0.021(6) 0.055(8) 0.001(5) 0.006(6) -0.008(5)
N4 0.038(7) 0.040(7) 0.041(7) -0.002(6) 0.003(6) -0.002(6)
O1 0.017(4) 0.029(5) 0.032(5) 0.002(4) 0.005(4) 0.002(4)
O2 0.017(4) 0.041(6) 0.026(4) -0.001(4) 0.001(3) -0.001(4)
O3 0.030(5) 0.039(6) 0.029(5) 0.002(4) 0.005(4) -0.001(4)
O4 0.033(5) 0.046(6) 0.018(4) 0.001(4) -0.001(4) 0.010(4)
O5 0.021(4) 0.026(5) 0.017(4) 0.000(3) -0.004(3) 0.012(3)
O6 0.018(4) 0.024(5) 0.025(4) -0.001(4) 0.005(3) 0.000(3)
O7 0.026(5) 0.028(5) 0.027(4) -0.001(4) 0.010(4) 0.005(4)
O8 0.012(4) 0.027(5) 0.030(5) -0.005(3) 0.005(3) -0.004(4)
O9 0.033(5) 0.031(5) 0.017(4) 0.009(4) 0.005(3) 0.001(4)
O10 0.022(4) 0.025(4) 0.016(4) 0.003(3) -0.001(3) 0.007(4)
O11 0.027(4) 0.022(4) 0.022(4) 0.001(3) -0.004(3) 0.004(4)
O12 0.016(4) 0.025(5) 0.025(4) -0.005(3) 0.004(3) -0.002(4)
O13 0.022(4) 0.018(5) 0.023(4) 0.007(3) 0.004(3) 0.004(3)
O14 0.023(4) 0.030(5) 0.015(4) -0.002(3) 0.002(3) 0.004(4)
O15 0.022(4) 0.022(5) 0.038(5) -0.001(4) 0.010(4) -0.006(4)
O16 0.018(4) 0.027(5) 0.019(4) 0.001(3) -0.005(3) 0.003(3)
O17 0.022(4) 0.019(4) 0.019(4) -0.003(3) 0.007(3) 0.001(3)
O18 0.033(5) 0.022(5) 0.025(4) -0.004(3) 0.004(4) -0.014(4)
O19 0.025(4) 0.030(5) 0.017(4) 0.002(3) -0.002(3) -0.006(4)
O20 0.021(4) 0.012(4) 0.016(4) 0.000(3) 0.000(3) -0.003(3)
O21 0.019(4) 0.029(5) 0.019(4) 0.005(3) 0.000(3) 0.006(4)
O22 0.012(4) 0.026(5) 0.020(4) -0.006(3) -0.002(3) -0.002(3)
O23 0.020(4) 0.032(5) 0.038(5) 0.003(4) -0.003(4) 0.012(4)
O24 0.027(4) 0.025(4) 0.014(4) -0.002(3) 0.009(3) -0.001(4)
O25 0.043(6) 0.021(5) 0.022(4) -0.004(4) 0.001(4) 0.005(4)
O26 0.014(4) 0.025(4) 0.018(4) -0.005(3) 0.002(3) -0.004(3)
O27 0.014(4) 0.016(4) 0.018(4) -0.001(3) 0.000(3) 0.002(3)
O28 0.025(4) 0.019(4) 0.020(4) -0.003(3) 0.008(3) 0.002(4)
O29 0.010(4) 0.023(5) 0.026(4) 0.002(3) 0.004(3) 0.005(3)
O30 0.024(4) 0.020(4) 0.005(3) 0.004(3) -0.001(3) 0.000(3)
O31 0.021(4) 0.022(5) 0.021(4) 0.005(3) -0.002(3) 0.000(4)
O1W 0.047(7) 0.040(7) 0.042(7) -0.001(4) 0.005(5) 0.009(5)

loop_
_atom_type_symbol
_atom_type_description
_atom_type_scat_dispersion_real
_atom_type_scat_dispersion_imag
_atom_type_scat_source
C C 0.0033 0.0016 'International Tables Vol C Tables 4.2.6.8 and 6.1.1.4'
Ag Ag -0.8971 1.1015 'International Tables Vol C Tables 4.2.6.8 and 6.1.1.4'
N N 0.0061 0.0033 'International Tables Vol C Tables 4.2.6.8 and 6.1.1.4'
O O 0.0106 0.0060 'International Tables Vol C Tables 4.2.6.8 and 6.1.1.4'
P P 0.1023 0.0942 'International Tables Vol C Tables 4.2.6.8 and 6.1.1.4'
W W -0.8490 6.8722 'International Tables Vol C Tables 4.2.6.8 and 6.1.1.4'
H H 0.0000 0.0000 'International Tables Vol C Tables 4.2.6.8 and 6.1.1.4'

loop_
_geom_angle_atom_site_label_1
_geom_angle_atom_site_label_2
_geom_angle_atom_site_label_3
_geom_angle
_geom_angle_site_symmetry_1
_geom_angle_site_symmetry_3
_geom_angle_publ_flag
O4 W1 O21 101.8(4) . . ?
O4 W1 O5 100.6(4) . . ?
O21 W1 O5 85.6(4) . . ?
O4 W1 O19 100.2(4) . . ?
O21 W1 O19 157.8(3) . . ?
O5 W1 O19 87.7(3) . . ?
O4 W1 O9 102.0(4) . . ?
O21 W1 O9 90.2(4) . . ?
O5 W1 O9 157.4(4) . . ?
O19 W1 O9 87.9(4) . . ?
O4 W1 O30 172.2(4) . . ?
O21 W1 O30 84.8(3) . . ?
O5 W1 O30 84.0(3) . . ?
O19 W1 O30 73.4(3) . . ?
O9 W1 O30 73.5(3) . . ?
O18 W2 O8 98.7(4) . . ?
O18 W2 O6 103.0(4) . . ?
O8 W2 O6 88.0(4) . . ?
O18 W2 O22 100.7(4) . . ?
O8 W2 O22 90.8(4) . . ?
O6 W2 O22 156.2(4) . . ?
O18 W2 O11 98.9(4) . . ?
O8 W2 O11 162.0(4) . . ?
O6 W2 O11 84.9(4) . . ?
O22 W2 O11 89.1(3) . . ?
O18 W2 O24 173.0(4) . . ?
O8 W2 O24 82.3(3) . . ?
O6 W2 O24 84.0(4) . . ?
O22 W2 O24 72.3(3) . . ?
O11 W2 O24 80.6(3) . . ?
O7 W3 O6 102.6(4) . . ?
O7 W3 O8 98.1(4) . 4 ?
O6 W3 O8 89.5(4) . 4 ?
O7 W3 O29 100.4(4) . . ?
O6 W3 O29 156.9(4) . . ?
O8 W3 O29 88.0(4) 4 . ?
O7 W3 O28 99.2(4) . . ?
O6 W3 O28 86.6(4) . . ?
O8 W3 O28 162.7(4) 4 . ?
O29 W3 O28 88.9(3) . . ?
O7 W3 O20 172.1(4) . . ?
O6 W3 O20 85.3(3) . . ?
O8 W3 O20 82.0(3) 4 . ?
O29 W3 O20 71.7(3) . . ?
O28 W3 O20 80.8(3) . . ?
O1 W4 O12 96.2(4) . 4 ?
O1 W4 O29 99.5(4) . . ?
O12 W4 O29 91.2(4) 4 . ?
O1 W4 O10 100.6(4) . . ?
O12 W4 O10 88.1(4) 4 . ?
O29 W4 O10 159.8(3) . . ?
O1 W4 O17 98.1(4) . . ?
O12 W4 O17 165.2(3) 4 . ?
O29 W4 O17 90.4(3) . . ?
O10 W4 O17 85.4(3) . . ?
O1 W4 O20 173.5(3) . . ?
O12 W4 O20 83.1(3) 4 . ?
O29 W4 O20 74.1(3) . . ?
O10 W4 O20 85.8(3) . . ?
O17 W4 O20 83.2(3) . . ?
O3 W5 O14 100.4(4) . . ?
O3 W5 O17 101.8(4) . . ?
O14 W5 O17 90.8(3) . . ?
O3 W5 O16 102.5(4) . . ?
O14 W5 O16 157.2(3) . . ?
O17 W5 O16 84.9(3) . . ?
O3 W5 O9 101.4(4) . . ?
O14 W5 O9 88.3(4) . . ?
O17 W5 O9 156.6(3) . . ?
O16 W5 O9 86.9(4) . . ?
O3 W5 O30 171.6(4) . . ?
O14 W5 O30 73.8(3) . . ?
O17 W5 O30 84.5(3) . . ?
O16 W5 O30 83.5(3) . . ?
O9 W5 O30 72.8(3) . . ?
O2 W6 O12 98.5(4) . . ?
O2 W6 O22 100.0(4) . . ?
O12 W6 O22 89.7(4) . . ?
O2 W6 O5 98.9(4) . . ?
O12 W6 O5 162.2(4) . . ?
O22 W6 O5 91.3(3) . . ?
O2 W6 O26 101.1(4) . . ?
O12 W6 O26 86.8(4) . . ?
O22 W6 O26 158.9(3) . . ?
O5 W6 O26 85.9(3) . . ?
O2 W6 O24 174.7(4) . . ?
O12 W6 O24 81.3(3) . . ?
O22 W6 O24 74.7(3) . . ?
O5 W6 O24 81.8(3) . . ?
O26 W6 O24 84.2(3) . . ?
O15 W7 O10 103.0(4) . . ?
O15 W7 O13 99.2(4) . . ?
O10 W7 O13 157.7(4) . . ?
O15 W7 O16 98.1(4) . . ?
O10 W7 O16 86.7(3) . . ?
O13 W7 O16 91.9(4) . . ?
O15 W7 O31 96.8(4) . . ?
O10 W7 O31 88.0(4) . . ?
O13 W7 O31 87.6(4) . . ?
O16 W7 O31 164.9(4) . . ?
O15 W7 O27 172.4(4) . . ?
O10 W7 O27 84.6(3) . . ?
O13 W7 O27 73.2(3) . . ?
O16 W7 O27 83.0(3) . . ?
O31 W7 O27 82.4(3) . . ?
O23 W8 O26 103.0(4) . . ?
O23 W8 O31 98.7(4) . 4 ?
O26 W8 O31 90.0(4) . 4 ?
O23 W8 O13 99.5(4) . . ?
O26 W8 O13 157.3(4) . . ?
O31 W8 O13 89.5(4) 4 . ?
O23 W8 O21 97.0(4) . . ?
O26 W8 O21 86.3(3) . . ?
O31 W8 O21 164.3(4) 4 . ?
O13 W8 O21 88.1(4) . . ?
O23 W8 O27 172.1(4) . . ?
O26 W8 O27 84.5(3) . . ?
O31 W8 O27 84.0(3) 4 . ?
O13 W8 O27 72.9(3) . . ?
O21 W8 O27 80.5(3) . . ?
O25 W9 O11 102.6(4) . . ?
O25 W9 O28 103.9(4) . . ?
O11 W9 O28 86.7(4) . . ?
O25 W9 O19 100.5(4) . . ?
O11 W9 O19 90.2(3) . . ?
O28 W9 O19 155.6(3) . . ?
O25 W9 O14 100.4(4) . . ?
O11 W9 O14 157.0(3) . . ?
O28 W9 O14 87.9(3) . . ?
O19 W9 O14 85.5(4) . . ?
O25 W9 O30 168.8(4) . . ?
O11 W9 O30 85.6(3) . . ?
O28 W9 O30 83.9(3) . . ?
O19 W9 O30 71.7(3) . . ?
O14 W9 O30 71.6(3) . . ?
N2 Ag1 N1 163.5(5) . . ?
N4 Ag2 N3 164.2(5) 7_655 . ?
O24 P1 O27 112.1(4) . . ?
O24 P1 O20 111.5(5) . . ?
O27 P1 O20 112.5(4) . . ?
O24 P1 O30 107.2(4) . . ?
O27 P1 O30 106.9(5) . . ?
O20 P1 O30 106.1(4) . . ?
N5 C1 C9 120(2) 5_565 . ?
N5 C1 H1 120.0 5_565 . ?
C9 C1 H1 120.1 . . ?
C6 C2 C6 120(2) . 4_554 ?
C6 C2 C5 120.2(10) . . ?
C6 C2 C5 120.2(10) 4_554 . ?
N1 C3 C21 124.0(12) . 7_665 ?
N1 C3 H3 118.0 . . ?
C21 C3 H3 118.0 7_665 . ?
N1 C4 C18 122.4(14) . . ?
N1 C4 H4 118.8 . . ?
C18 C4 H4 118.8 . . ?
C9 C5 C9 117(2) . 4_554 ?
C9 C5 C2 121.6(11) . . ?
C9 C5 C2 121.6(11) 4_554 . ?
C2 C6 C8 117(2) . . ?
C2 C6 H6 121.5 . . ?
C8 C6 H6 121.5 . . ?
C20 C7 C17 116.4(13) . . ?
C20 C7 C24 123.2(12) . . ?
C17 C7 C24 120.4(13) . . ?
N6 C8 C6 122(2) . . ?
N6 C8 H8 119.1 . . ?
C6 C8 H8 119.2 . . ?
C5 C9 C1 120.7(18) . . ?
C5 C9 H9 119.7 . . ?
C1 C9 H9 119.6 . . ?
C22 C10 C12 117.3(14) . . ?
C22 C10 C16 121.0(14) . . ?
C12 C10 C16 121.4(14) . . ?
N2 C11 C22 121.8(16) . . ?
N2 C11 H11 119.1 . . ?
C22 C11 H11 119.1 . . ?
C14 C12 C10 120.4(14) . . ?
C14 C12 H12 119.8 . . ?
C10 C12 H12 119.8 . . ?
N4 C13 C20 123.0(15) . . ?
N4 C13 H13 118.5 . . ?
C20 C13 H13 118.5 . . ?
N2 C14 C12 120.3(13) . . ?
N2 C14 H14 119.9 . . ?
C12 C14 H14 119.9 . . ?
C25 C15 C24 121.1(14) . . ?
C25 C15 H15 119.4 . . ?
C24 C15 H15 119.5 . . ?
C18 C16 C21 117.0(13) 7_655 . ?
C18 C16 C10 122.5(13) 7_655 . ?
C21 C16 C10 120.6(13) . . ?
C19 C17 C7 119.1(15) . . ?
C19 C17 H17 120.5 . . ?
C7 C17 H17 120.4 . . ?
C16 C18 C4 119.6(13) 7_665 . ?
C16 C18 H18 120.2 7_665 . ?
C4 C18 H18 120.2 . . ?
N4 C19 C17 124.8(16) . . ?
N4 C19 H19 117.6 . . ?
C17 C19 H19 117.6 . . ?
C7 C20 C13 120.1(13) . . ?
C7 C20 H20 119.9 . . ?
C13 C20 H20 119.9 . . ?
C3 C21 C16 118.9(13) 7_655 . ?
C3 C21 H21 120.5 7_655 . ?
C16 C21 H21 120.5 . . ?
C10 C22 C11 119.6(15) . . ?
C10 C22 H22 120.2 . . ?
C11 C22 H22 120.2 . . ?
C26 C23 C24 119.4(14) . . ?
C26 C23 H23 120.3 . . ?
C24 C23 H23 120.3 . . ?
C15 C24 C23 115.8(13) . . ?
C15 C24 C7 123.0(13) . . ?
C23 C24 C7 121.2(13) . . ?
N3 C25 C15 122.9(15) . . ?
N3 C25 H25 118.6 . . ?
C15 C25 H25 118.6 . . ?
N3 C26 C23 123.8(14) . . ?
N3 C26 H26 118.1 . . ?
C23 C26 H26 118.1 . . ?
C3 N1 C4 118.1(12) . . ?
C3 N1 Ag1 115.7(9) . . ?
C4 N1 Ag1 126.1(10) . . ?
C11 N2 C14 120.6(12) . . ?
C11 N2 Ag1 121.6(11) . . ?
C14 N2 Ag1 117.1(9) . . ?
C26 N3 C25 116.8(13) . . ?
C26 N3 Ag2 116.1(10) . . ?
C25 N3 Ag2 126.6(10) . . ?
C13 N4 C19 116.6(14) . . ?
C13 N4 Ag2 126.6(11) . 7_665 ?
C19 N4 Ag2 115.6(11) . 7_665 ?
C1 N5 C1 122(3) 8_566 5_565 ?
C1 N5 H5 119.0 8_566 . ?
C1 N5 H5 119.0 5_565 . ?
C8 N6 C8 123(3) . 4_554 ?
C8 N6 H6A 118.6 . . ?
C8 N6 H6A 118.6 4_554 . ?
W1 O5 W6 151.5(5) . . ?
W3 O6 W2 152.2(5) . . ?
W3 O8 W2 162.8(5) 4 . ?
W1 O9 W5 122.5(4) . . ?
W7 O10 W4 149.8(5) . . ?
W9 O11 W2 151.6(5) . . ?
W4 O12 W6 164.5(5) 4 . ?
W7 O13 W8 122.7(5) . . ?
W5 O14 W9 123.6(4) . . ?
W5 O16 W7 150.9(5) . . ?
W5 O17 W4 151.5(4) . . ?
W1 O19 W9 123.4(4) . . ?
P1 O20 W4 128.5(4) . . ?
P1 O20 W3 128.0(4) . . ?
W4 O20 W3 91.0(3) . . ?
W1 O21 W8 151.4(5) . . ?
W6 O22 W2 123.5(4) . . ?
P1 O24 W6 128.4(5) . . ?
P1 O24 W2 129.1(5) . . ?
W6 O24 W2 89.4(3) . . ?
W8 O26 W6 151.0(4) . . ?
P1 O27 W8 128.5(4) . . ?
P1 O27 W7 127.3(4) . . ?
W8 O27 W7 91.1(3) . . ?
W9 O28 W3 150.2(4) . . ?
W4 O29 W3 123.1(4) . . ?
P1 O30 W1 123.9(4) . . ?
P1 O30 W5 125.6(4) . . ?
W1 O30 W5 91.1(3) . . ?
P1 O30 W9 123.7(4) . . ?
W1 O30 W9 91.5(3) . . ?
W5 O30 W9 91.1(3) . . ?
W8 O31 W7 160.2(5) 4 . ?

loop_
_geom_bond_atom_site_label_1
_geom_bond_atom_site_label_2
_geom_bond_distance
_geom_bond_site_symmetry_2
_geom_bond_publ_flag
W1 O4 1.723(9) . ?
W1 O21 1.875(9) . ?
W1 O5 1.894(9) . ?
W1 O19 1.909(9) . ?
W1 O9 1.912(9) . ?
W1 O30 2.350(8) . ?
W2 O18 1.699(8) . ?
W2 O8 1.903(8) . ?
W2 O6 1.910(8) . ?
W2 O22 1.909(8) . ?
W2 O11 1.941(8) . ?
W2 O24 2.422(8) . ?
W3 O7 1.704(9) . ?
W3 O6 1.874(7) . ?
W3 O8 1.899(8) 4 ?
W3 O29 1.918(8) . ?
W3 O28 1.923(8) . ?
W3 O20 2.398(8) . ?
W4 O1 1.713(9) . ?
W4 O12 1.890(8) 4 ?
W4 O29 1.901(8) . ?
W4 O10 1.920(8) . ?
W4 O17 1.940(8) . ?
W4 O20 2.308(8) . ?
W5 O3 1.723(9) . ?
W5 O14 1.878(9) . ?
W5 O17 1.880(8) . ?
W5 O16 1.913(8) . ?
W5 O9 1.929(9) . ?
W5 O30 2.369(8) . ?
W6 O2 1.715(9) . ?
W6 O12 1.892(8) . ?
W6 O22 1.892(8) . ?
W6 O5 1.925(8) . ?
W6 O26 1.937(8) . ?
W6 O24 2.335(9) . ?
W7 O15 1.708(8) . ?
W7 O10 1.883(8) . ?
W7 O13 1.903(8) . ?
W7 O16 1.919(8) . ?
W7 O31 1.933(7) . ?
W7 O27 2.361(8) . ?
W8 O23 1.702(8) . ?
W8 O26 1.855(8) . ?
W8 O31 1.886(7) 4 ?
W8 O13 1.932(8) . ?
W8 O21 1.955(8) . ?
W8 O27 2.351(8) . ?
W9 O25 1.684(9) . ?
W9 O11 1.875(9) . ?
W9 O28 1.893(8) . ?
W9 O19 1.950(9) . ?
W9 O14 1.978(9) . ?
W9 O30 2.394(8) . ?
Ag1 N2 2.156(11) . ?
Ag1 N1 2.153(11) . ?
Ag2 N4 2.160(13) 7_655 ?
Ag2 N3 2.166(11) . ?
P1 O24 1.514(9) . ?
P1 O27 1.526(9) . ?
P1 O20 1.531(8) . ?
P1 O30 1.596(8) . ?
C1 N5 1.31(2) 5_565 ?
C1 C9 1.39(3) . ?
C1 H1 0.9300 . ?
C2 C6 1.40(2) . ?
C2 C6 1.40(2) 4_554 ?
C2 C5 1.45(3) . ?
C3 N1 1.290(18) . ?
C3 C21 1.38(2) 7_665 ?
C3 H3 0.9300 . ?
C4 N1 1.336(19) . ?
C4 C18 1.39(2) . ?
C4 H4 0.9300 . ?
C5 C9 1.37(2) . ?
C5 C9 1.37(2) 4_554 ?
C6 C8 1.41(3) . ?
C6 H6 0.9300 . ?
C7 C20 1.39(2) . ?
C7 C17 1.416(19) . ?
C7 C24 1.429(19) . ?
C8 N6 1.29(3) . ?
C8 H8 0.9300 . ?
C9 H9 0.9300 . ?
C10 C22 1.39(2) . ?
C10 C12 1.40(2) . ?
C10 C16 1.476(19) . ?
C11 N2 1.32(2) . ?
C11 C22 1.39(2) . ?
C11 H11 0.9300 . ?
C12 C14 1.387(19) . ?
C12 H12 0.9300 . ?
C13 N4 1.335(18) . ?
C13 C20 1.41(2) . ?
C13 H13 0.9300 . ?
C14 N2 1.349(19) . ?
C14 H14 0.9300 . ?
C15 C25 1.37(2) . ?
C15 C24 1.39(2) . ?
C15 H15 0.9300 . ?
C16 C18 1.374(19) 7_655 ?
C16 C21 1.397(19) . ?
C17 C19 1.37(2) . ?
C17 H17 0.9300 . ?
C18 C16 1.374(19) 7_665 ?
C18 H18 0.9300 . ?
C19 N4 1.34(2) . ?
C19 H19 0.9300 . ?
C20 H20 0.9300 . ?
C21 C3 1.38(2) 7_655 ?
C21 H21 0.9300 . ?
C22 H22 0.9300 . ?
C23 C26 1.38(2) . ?
C23 C24 1.41(2) . ?
C23 H23 0.9300 . ?
C25 N3 1.347(18) . ?
C25 H25 0.9300 . ?
C26 N3 1.332(19) . ?
C26 H26 0.9300 . ?
N4 Ag2 2.160(13) 7_665 ?
N5 C1 1.31(2) 8_566 ?
N5 C1 1.31(2) 5_565 ?
N5 H5 0.8600 . ?
N6 C8 1.29(3) 4_554 ?
N6 H6A 0.8600 . ?
O8 W3 1.899(8) 4 ?
O12 W4 1.890(8) 4 ?
O31 W8 1.886(7) 4 ?
